data_7713155
loop_
_publ_author_name
'Borah, Aditya'
'Dey, Sourav'
'Gupta, Sandeep Kumar'
'Rajaraman, Gopalan'
'Murugavel, Ramaswamy'

_publ_section_title
;
 Field-Induced SIM Behaviour in Early Lanthanide(III) Organophosphates
 Incorporating 18-crown-6
;
_journal_name_full 'Dalton Transactions'
_journal_paper_doi 10.1039/D3DT01206A
_journal_year 2023
_chemical_formula_moiety 'C96 H151 O36 P6 Pr2, I3, 2(C2 H6 O)'
_chemical_formula_sum 'C100 H163 I3 O38 P6 Pr2'
_chemical_formula_weight 2821.63
_chemical_name_systematic 'Pr Crown'
_space_group_crystal_system triclinic
_space_group_IT_number 2
_space_group_name_Hall '-P 1'
_space_group_name_H-M_alt 'P -1'
_atom_sites_solution_hydrogens mixed
_atom_sites_solution_primary dual
_audit_block_doi 10.5517/ccdc.csd.cc2fsj3w
_audit_creation_date 2023-03-25
_audit_creation_method
;
Olex2 1.5
(compiled 2023.03.06 svn.rbb2c1857 for OlexSys, GUI svn.r6748)
;
_audit_update_record
;
2023-04-20 deposited with the CCDC.	2023-05-23 downloaded from the CCDC.
;
_cell_angle_alpha 111.8356(12)
_cell_angle_beta 90.6420(10)
_cell_angle_gamma 111.7694(12)
_cell_formula_units_Z 1
_cell_length_a 14.33192(19)
_cell_length_b 15.0410(2)
_cell_length_c 17.6013(2)
_cell_measurement_reflns_used 69204
_cell_measurement_temperature 150
_cell_measurement_theta_max 28.6950
_cell_measurement_theta_min 2.2880
_cell_volume 3221.53(9)
_computing_cell_refinement 'CrysAlisPro 1.171.39.32a (Rigaku OD, 2017)'
_computing_data_collection 'CrysAlisPro 1.171.39.32a (Rigaku OD, 2017)'
_computing_data_reduction 'CrysAlisPro 1.171.39.32a (Rigaku OD, 2017)'
_computing_molecular_graphics 'Olex2 1.5 (Dolomanov et al., 2009)'
_computing_publication_material 'Olex2 1.5 (Dolomanov et al., 2009)'
_computing_structure_refinement 'SHELXL 2018/3 (Sheldrick, 2015)'
_computing_structure_solution 'SHELXT  (Sheldrick, 2015)'
_diffrn_ambient_temperature 150.00
_diffrn_detector 'CCD plate'
_diffrn_measured_fraction_theta_full 0.994
_diffrn_measured_fraction_theta_max 0.994
_diffrn_measurement_details
;
List of Runs (angles in degrees, time in seconds):

  # Type    Start    End  Width  t~exp~   \w     \q     \k     \f   Frames
#--------------------------------------------------------------------------
  1  \w    -84.00  58.00   1.00   10.00    --    5.00 -21.00 -31.00  142
  2  \w    -68.00  75.00   1.00   10.00    --  -14.30  21.00 134.00  143
  3  \w   -104.00  24.00   1.00   10.00    --  -14.30 -72.00 -30.00  128
  4  \w    -48.00  75.00   1.00   10.00    --  -14.30  38.00 150.00  123
  5  \w   -104.00  21.00   1.00   10.00    --  -14.30 -57.00-150.00  125
  6  \w    -48.00  75.00   1.00   10.00    --  -14.30  38.00  90.00  123
  7  \w   -104.00  24.00   1.00   10.00    --  -14.30 -72.00-180.00  128
  8  \w    -53.00  75.00   1.00   10.00    --  -14.30  72.00   0.00  128
  9  \w   -104.00  21.00   1.00   10.00    --  -14.30 -57.00  30.00  125
 10  \w    -53.00  75.00   1.00   10.00    --  -14.30  72.00 150.00  128
 11  \w    -53.00  75.00   1.00   10.00    --  -14.30  72.00  30.00  128
 12  \w    -53.00  75.00   1.00   10.00    --  -14.30  72.00 -90.00  128
 13  \w    -53.00  50.00   1.00   10.00    --  -14.30  72.00-150.00  103
 14  \w    -50.00  75.00   1.00   10.00    --  -14.30  57.00 -90.00  125
;
_diffrn_measurement_device 'four-circle diffractometer'
_diffrn_measurement_device_type 'XtaLAB AFC12 (RCD3): Kappa single'
_diffrn_measurement_method '\w scans'
_diffrn_orient_matrix_type 'CrysAlisPro convention (1999,Acta A55,543-557)'
_diffrn_orient_matrix_UB_11 0.0455194000
_diffrn_orient_matrix_UB_12 0.0325649000
_diffrn_orient_matrix_UB_13 -0.0081217000
_diffrn_orient_matrix_UB_21 -0.0263892000
_diffrn_orient_matrix_UB_22 0.0272704000
_diffrn_orient_matrix_UB_23 -0.0094273000
_diffrn_orient_matrix_UB_31 0.0126179000
_diffrn_orient_matrix_UB_32 0.0357818000
_diffrn_orient_matrix_UB_33 0.0422846000
_diffrn_radiation_monochromator graphite
_diffrn_radiation_probe x-ray
_diffrn_radiation_type 'Mo K\a'
_diffrn_radiation_wavelength 0.71073
_diffrn_reflns_av_R_equivalents 0.0456
_diffrn_reflns_av_unetI/netI 0.0184
_diffrn_reflns_Laue_measured_fraction_full 0.994
_diffrn_reflns_Laue_measured_fraction_max 0.994
_diffrn_reflns_limit_h_max 17
_diffrn_reflns_limit_h_min -17
_diffrn_reflns_limit_k_max 17
_diffrn_reflns_limit_k_min -17
_diffrn_reflns_limit_l_max 20
_diffrn_reflns_limit_l_min -20
_diffrn_reflns_number 121284
_diffrn_reflns_point_group_measured_fraction_full 0.994
_diffrn_reflns_point_group_measured_fraction_max 0.994
_diffrn_reflns_theta_full 25.000
_diffrn_reflns_theta_max 25.000
_diffrn_reflns_theta_min 2.404
_diffrn_source 'fine-focus sealed X-ray tube'
_diffrn_source_type 'Enhance (Mo) X-ray Source'
_exptl_absorpt_coefficient_mu 1.612
_exptl_absorpt_correction_T_max 1.00000
_exptl_absorpt_correction_T_min 0.80682
_exptl_absorpt_correction_type multi-scan
_exptl_absorpt_process_details
;
CrysAlisPro 1.171.39.32a (Rigaku Oxford Diffraction, 2017)
Empirical absorption correction using spherical harmonics,
 implemented in SCALE3 ABSPACK scaling algorithm.
;
_exptl_crystal_colour 'clear reddish brown'
_exptl_crystal_colour_lustre clear
_exptl_crystal_colour_modifier reddish
_exptl_crystal_colour_primary brown
_exptl_crystal_density_diffrn 1.454
_exptl_crystal_description block
_exptl_crystal_F_000 1434
_exptl_crystal_preparation 'In the manuscript'
_exptl_crystal_recrystallization_method 'In the manuscript'
_exptl_crystal_size_max 0.2
_exptl_crystal_size_mid 0.1
_exptl_crystal_size_min 0.06
_refine_diff_density_max 1.845
_refine_diff_density_min -0.898
_refine_diff_density_rms 0.085
_refine_ls_extinction_method none
_refine_ls_goodness_of_fit_ref 1.045
_refine_ls_hydrogen_treatment mixed
_refine_ls_matrix_type full
_refine_ls_number_parameters 703
_refine_ls_number_reflns 11252
_refine_ls_number_restraints 0
_refine_ls_restrained_S_all 1.045
_refine_ls_R_factor_all 0.0368
_refine_ls_R_factor_gt 0.0353
_refine_ls_shift/su_max 0.002
_refine_ls_shift/su_mean 0.000
_refine_ls_structure_factor_coef Fsqd
_refine_ls_weighting_details 'w=1/[\s^2^(Fo^2^)+(0.0427P)^2^+6.6962P] where P=(Fo^2^+2Fc^2^)/3'
_refine_ls_weighting_scheme calc
_refine_ls_wR_factor_gt 0.0896
_refine_ls_wR_factor_ref 0.0911
_reflns_Friedel_coverage 0.000
_reflns_number_gt 10770
_reflns_number_total 11252
_reflns_threshold_expression 'I > 2\s(I)'
_cod_data_source_file d3dt01206a2.cif
_cod_data_source_block adi-410-pr-crown-dipp-re
_cod_original_cell_volume 3221.52(8)
_cod_database_code 7713155
_shelx_shelxl_version_number 2018/3
_chemical_oxdiff_formula 'Pr C O P I '
_shelx_space_group_comment
;
The symmetry employed for this shelxl refinement is uniquely defined
by the following loop, which should always be used as a source of
symmetry information in preference to the above space-group names.
They are only intended as comments.
;
_olex2_refinement_description
;
1. Fixed Uiso
 At 1.2 times of:
  All C(H) groups, All C(H,H) groups
 At 1.5 times of:
  All C(H,H,H) groups, All O(H) groups
2. Others
 Fixed Sof: H12(0.5) I2A(0.65) I2B(0.35)
3.a Ternary CH refined with riding coordinates:
 C7(H7), C10(H10), C19(H19), C22(H22), C31(H31), C34(H34)
3.b Secondary CH2 refined with riding coordinates:
 C37(H37A,H37B), C38(H38A,H38B), C39(H39A,H39B), C43(H43A,H43B), C44(H44A,
 H44B), C45(H45A,H45B), C46(H46A,H46B), C47(H47A,H47B), C48(H48A,H48B),
 C50(H50A,H50B)
3.c Aromatic/amide H refined with riding coordinates:
 C3(H3), C4(H4), C5(H5), C15(H15), C16(H16A), C17(H17), C27(H27), C28(H28),
 C29(H29), C40(H40), C41(H41), C42(H42)
3.d Idealised Me refined as rotating group:
 C8(H8A,H8B,H8C), C9(H9A,H9B,H9C), C11(H11A,H11B,H11C), C12(H12A,H12B,H12C),
 C20(H20A,H20B,H20C), C21(H21A,H21B,H21C), C23(H23A,H23B,H23C), C24(H24A,H24B,
 H24C), C32(H32A,H32B,H32C), C33(H33A,H33B,H33C), C35(H35A,H35B,H35C), C36(H36A,
 H36B,H36C), C49(H49A,H49B,H49C)
3.e Idealised tetrahedral OH refined as rotating group:
 O9(H9), O12(H12), O16(H16), O19(H19A)
;
_smtbx_masks_special_details
;
A solvent mask was calculated and 104 electrons were 
found in a volume of 266\%A^3^ in 1 void per unit cell. 
This is consistent with the presence of 
2[CH3CH2OH] per Asymmetric Unit 
which account for 104 electrons 
per unit cell.
;
_smtbx_masks_void_probe_radius 1.2
_smtbx_masks_void_truncation_radius 1.2
_olex2_submission_special_instructions 'No special instructions were received'
_oxdiff_exptl_absorpt_empirical_details
;
Empirical correction (ABSPACK) includes:
- Absorption correction using spherical harmonics
- Frame scaling
;
_oxdiff_exptl_absorpt_empirical_full_max 2.145
_oxdiff_exptl_absorpt_empirical_full_min 0.534

loop_
_space_group_symop_operation_xyz
'x, y, z'
'-x, -y, -z'

loop_
_atom_site_label
_atom_site_type_symbol
_atom_site_fract_x
_atom_site_fract_y
_atom_site_fract_z
_atom_site_U_iso_or_equiv
_atom_site_adp_type
_atom_site_occupancy
_atom_site_site_symmetry_order
_atom_site_calc_flag
_atom_site_refinement_flags_posn
_atom_site_refinement_flags_adp
_atom_site_refinement_flags_occupancy
_atom_site_disorder_assembly
_atom_site_disorder_group
Pr1 Pr 0.31924(2) 0.70292(2) 0.73438(2) 0.02719(7) Uani 1 1 d . . . . .
P1 P 0.36069(6) 0.94229(6) 0.92241(5) 0.02734(18) Uani 1 1 d . . . . .
P2 P 0.13115(6) 0.45955(6) 0.55530(5) 0.02870(18) Uani 1 1 d . . . . .
P3 P 0.44141(6) 0.52784(6) 0.60874(5) 0.02693(17) Uani 1 1 d . . . . .
O1 O 0.14502(18) 0.67822(19) 0.79122(16) 0.0393(6) Uani 1 1 d . . . . .
O2 O 0.1974(3) 0.7697(3) 0.68331(19) 0.0606(8) Uani 1 1 d . . . . .
O3 O 0.3470(2) 0.7455(2) 0.60243(17) 0.0496(7) Uani 1 1 d . . . . .
O4 O 0.50270(19) 0.8213(2) 0.72497(16) 0.0414(6) Uani 1 1 d . . . . .
O5 O 0.47527(18) 0.75360(19) 0.84657(15) 0.0358(5) Uani 1 1 d . . . . .
O6 O 0.2856(2) 0.6271(2) 0.84609(16) 0.0398(6) Uani 1 1 d . . . . .
O7 O 0.35096(18) 0.86776(18) 0.83465(15) 0.0354(5) Uani 1 1 d . . . . .
O8 O 0.43850(18) 1.05164(17) 0.94620(15) 0.0329(5) Uani 1 1 d . . . . .
O9 O 0.37672(17) 0.89727(18) 0.98613(15) 0.0329(5) Uani 1 1 d . . . . .
H9 H 0.439419 0.915878 1.000516 0.049 Uiso 1 1 calc R U . . .
O10 O 0.24727(17) 0.93716(17) 0.92642(14) 0.0315(5) Uani 1 1 d . . . . .
O11 O 0.18187(18) 0.54694(18) 0.63768(15) 0.0367(5) Uani 1 1 d . . . . .
O12 O 0.02607(18) 0.44359(19) 0.52206(17) 0.0387(6) Uani 1 1 d . . . . .
H12 H 0.030782 0.490624 0.505643 0.058 Uiso 0.5 1 calc R U P . .
O13 O 0.12136(17) 0.35633(17) 0.56664(14) 0.0299(5) Uani 1 1 d . . . . .
O14 O 0.1981(2) 0.4690(2) 0.48757(17) 0.0350(6) Uani 1 1 d . . . . .
O15 O 0.39905(17) 0.58678(17) 0.67712(14) 0.0310(5) Uani 1 1 d . . . . .
O16 O 0.55026(17) 0.60543(18) 0.60876(14) 0.0320(5) Uani 1 1 d . . . . .
H16 H 0.570163 0.578852 0.564518 0.048 Uiso 1 1 calc R U . . .
O17 O 0.37769(17) 0.47350(18) 0.52314(14) 0.0310(5) Uani 1 1 d . . . . .
O18 O 0.45533(18) 0.43631(18) 0.62701(14) 0.0326(5) Uani 1 1 d . . . . .
C1 C 0.2189(3) 1.0111(3) 0.9853(2) 0.0318(7) Uani 1 1 d . . . . .
C2 C 0.2238(3) 1.0981(3) 0.9708(2) 0.0380(8) Uani 1 1 d . . . . .
C3 C 0.1919(3) 1.1685(3) 1.0296(3) 0.0457(9) Uani 1 1 d . . . . .
H3 H 0.195628 1.229587 1.023139 0.055 Uiso 1 1 calc R U . . .
C4 C 0.1549(3) 1.1505(3) 1.0970(3) 0.0511(10) Uani 1 1 d . . . . .
H4 H 0.134879 1.199966 1.136841 0.061 Uiso 1 1 calc R U . . .
C5 C 0.1468(3) 1.0617(3) 1.1071(3) 0.0443(9) Uani 1 1 d . . . . .
H5 H 0.119548 1.049893 1.153115 0.053 Uiso 1 1 calc R U . . .
C6 C 0.1779(3) 0.9888(3) 1.0511(2) 0.0354(8) Uani 1 1 d . . . . .
C7 C 0.2539(3) 1.1116(3) 0.8923(2) 0.0428(9) Uani 1 1 d . . . . .
H7 H 0.278066 1.055846 0.861329 0.051 Uiso 1 1 calc R U . . .
C8 C 0.1602(4) 1.0946(5) 0.8367(3) 0.0704(14) Uani 1 1 d . . . . .
H8A H 0.105733 1.026334 0.826334 0.106 Uiso 1 1 calc R U . . .
H8B H 0.178616 1.096731 0.783764 0.106 Uiso 1 1 calc R U . . .
H8C H 0.136402 1.149986 0.864551 0.106 Uiso 1 1 calc R U . . .
C9 C 0.3403(4) 1.2166(4) 0.9097(3) 0.0641(13) Uani 1 1 d . . . . .
H9A H 0.319766 1.273070 0.941854 0.096 Uiso 1 1 calc R U . . .
H9B H 0.356205 1.221526 0.856997 0.096 Uiso 1 1 calc R U . . .
H9C H 0.400850 1.223051 0.941432 0.096 Uiso 1 1 calc R U . . .
C10 C 0.1596(3) 0.8851(3) 1.0556(3) 0.0423(9) Uani 1 1 d . . . . .
H10 H 0.220941 0.869596 1.041694 0.051 Uiso 1 1 calc R U . . .
C11 C 0.0688(3) 0.7997(3) 0.9898(3) 0.0557(11) Uani 1 1 d . . . . .
H11A H 0.008123 0.814682 1.000637 0.084 Uiso 1 1 calc R U . . .
H11B H 0.056937 0.732002 0.991518 0.084 Uiso 1 1 calc R U . . .
H11C H 0.082637 0.797189 0.934821 0.084 Uiso 1 1 calc R U . . .
C12 C 0.1431(4) 0.8833(4) 1.1404(3) 0.0649(13) Uani 1 1 d . . . . .
H12A H 0.200093 0.941201 1.182960 0.097 Uiso 1 1 calc R U . . .
H12B H 0.139252 0.816660 1.139974 0.097 Uiso 1 1 calc R U . . .
H12C H 0.079262 0.890790 1.152874 0.097 Uiso 1 1 calc R U . . .
C13 C 0.0470(3) 0.2546(2) 0.5229(2) 0.0320(7) Uani 1 1 d . . . . .
C14 C -0.0375(3) 0.2207(3) 0.5606(2) 0.0384(8) Uani 1 1 d . . . . .
C15 C -0.1102(3) 0.1188(3) 0.5173(3) 0.0527(10) Uani 1 1 d . . . . .
H15 H -0.169429 0.093809 0.539954 0.063 Uiso 1 1 calc R U . . .
C16 C -0.0981(4) 0.0536(3) 0.4426(3) 0.0629(13) Uani 1 1 d . . . . .
H16A H -0.149533 -0.014901 0.413647 0.076 Uiso 1 1 calc R U . . .
C17 C -0.0120(4) 0.0870(3) 0.4097(3) 0.0545(11) Uani 1 1 d . . . . .
H17 H -0.004124 0.040398 0.358720 0.065 Uiso 1 1 calc R U . . .
C18 C 0.0645(3) 0.1883(3) 0.4496(2) 0.0399(8) Uani 1 1 d . . . . .
C19 C -0.0480(3) 0.2889(3) 0.6459(2) 0.0429(9) Uani 1 1 d . . . . .
H19 H 0.018947 0.350332 0.671198 0.051 Uiso 1 1 calc R U . . .
C20 C -0.0716(4) 0.2310(4) 0.7038(3) 0.0624(13) Uani 1 1 d . . . . .
H20A H -0.140022 0.174361 0.683459 0.094 Uiso 1 1 calc R U . . .
H20B H -0.068698 0.280136 0.760060 0.094 Uiso 1 1 calc R U . . .
H20C H -0.021240 0.201577 0.704789 0.094 Uiso 1 1 calc R U . . .
C21 C -0.1289(4) 0.3312(4) 0.6412(3) 0.0613(12) Uani 1 1 d . . . . .
H21A H -0.108669 0.376050 0.610523 0.092 Uiso 1 1 calc R U . . .
H21B H -0.135288 0.372135 0.697589 0.092 Uiso 1 1 calc R U . . .
H21C H -0.194603 0.272634 0.612648 0.092 Uiso 1 1 calc R U . . .
C22 C 0.1634(3) 0.2205(3) 0.4160(2) 0.0452(9) Uani 1 1 d . . . . .
H22 H 0.213241 0.287813 0.459794 0.054 Uiso 1 1 calc R U . . .
C23 C 0.1486(4) 0.2398(4) 0.3385(3) 0.0565(11) Uani 1 1 d . . . . .
H23A H 0.099919 0.174939 0.294385 0.085 Uiso 1 1 calc R U . . .
H23B H 0.214101 0.262602 0.319758 0.085 Uiso 1 1 calc R U . . .
H23C H 0.122129 0.294298 0.351475 0.085 Uiso 1 1 calc R U . . .
C24 C 0.2101(4) 0.1393(4) 0.3977(4) 0.0732(15) Uani 1 1 d . . . . .
H24A H 0.212919 0.122081 0.445952 0.110 Uiso 1 1 calc R U . . .
H24B H 0.279210 0.168304 0.386360 0.110 Uiso 1 1 calc R U . . .
H24C H 0.167907 0.075833 0.349207 0.110 Uiso 1 1 calc R U . . .
C25 C 0.4783(3) 0.4419(3) 0.7069(2) 0.0313(7) Uani 1 1 d . . . . .
C26 C 0.5798(3) 0.4756(3) 0.7411(2) 0.0379(8) Uani 1 1 d . . . . .
C27 C 0.5994(3) 0.4812(3) 0.8206(3) 0.0467(9) Uani 1 1 d . . . . .
H27 H 0.667935 0.505495 0.846120 0.056 Uiso 1 1 calc R U . . .
C28 C 0.5214(3) 0.4523(3) 0.8632(3) 0.0489(10) Uani 1 1 d . . . . .
H28 H 0.536510 0.459330 0.918358 0.059 Uiso 1 1 calc R U . . .
C29 C 0.4213(3) 0.4133(3) 0.8257(2) 0.0422(9) Uani 1 1 d . . . . .
H29 H 0.367914 0.390763 0.854503 0.051 Uiso 1 1 calc R U . . .
C30 C 0.3975(3) 0.4065(3) 0.7464(2) 0.0356(8) Uani 1 1 d . . . . .
C31 C 0.6640(3) 0.4943(3) 0.6891(3) 0.0433(9) Uani 1 1 d . . . . .
H31 H 0.655511 0.539337 0.662032 0.052 Uiso 1 1 calc R U . . .
C32 C 0.7712(3) 0.5488(4) 0.7397(3) 0.0605(12) Uani 1 1 d . . . . .
H32A H 0.778322 0.614680 0.784895 0.091 Uiso 1 1 calc R U . . .
H32B H 0.821125 0.563571 0.703721 0.091 Uiso 1 1 calc R U . . .
H32C H 0.783011 0.503368 0.763110 0.091 Uiso 1 1 calc R U . . .
C33 C 0.6512(3) 0.3898(4) 0.6210(3) 0.0542(11) Uani 1 1 d . . . . .
H33A H 0.661621 0.345351 0.646286 0.081 Uiso 1 1 calc R U . . .
H33B H 0.701445 0.401802 0.584694 0.081 Uiso 1 1 calc R U . . .
H33C H 0.582273 0.355007 0.588346 0.081 Uiso 1 1 calc R U . . .
C34 C 0.2883(3) 0.3570(3) 0.7020(3) 0.0440(9) Uani 1 1 d . . . . .
H34 H 0.280859 0.401257 0.673781 0.053 Uiso 1 1 calc R U . . .
C35 C 0.2105(3) 0.3506(4) 0.7610(3) 0.0627(13) Uani 1 1 d . . . . .
H35A H 0.212081 0.302488 0.785851 0.094 Uiso 1 1 calc R U . . .
H35B H 0.142108 0.324792 0.729906 0.094 Uiso 1 1 calc R U . . .
H35C H 0.227712 0.420267 0.805065 0.094 Uiso 1 1 calc R U . . .
C36 C 0.2652(4) 0.2489(4) 0.6357(3) 0.0657(13) Uani 1 1 d . . . . .
H36A H 0.312006 0.254379 0.595897 0.099 Uiso 1 1 calc R U . . .
H36B H 0.194766 0.218051 0.606673 0.099 Uiso 1 1 calc R U . . .
H36C H 0.273890 0.204437 0.661698 0.099 Uiso 1 1 calc R U . . .
C37 C 0.1919(3) 0.6127(3) 0.8793(3) 0.0519(11) Uani 1 1 d . . . . .
H37A H 0.201267 0.676301 0.929104 0.062 Uiso 1 1 calc R U . . .
H37B H 0.172957 0.552993 0.895862 0.062 Uiso 1 1 calc R U . . .
C38 C 0.1102(3) 0.5920(3) 0.8148(3) 0.0518(11) Uani 1 1 d . . . . .
H38A H 0.097170 0.525910 0.766267 0.062 Uiso 1 1 calc R U . . .
H38B H 0.046116 0.586068 0.837253 0.062 Uiso 1 1 calc R U . . .
C39 C 0.0671(3) 0.6847(4) 0.7434(3) 0.0570(12) Uani 1 1 d . . . . .
H39A H 0.011514 0.690677 0.775206 0.068 Uiso 1 1 calc R U . . .
H39B H 0.037772 0.621605 0.690632 0.068 Uiso 1 1 calc R U . . .
C40 C 0.1182(4) 0.7794(4) 0.7270(3) 0.0580(11) Uani 1 1 d . . . . .
H40 H 0.100170 0.837755 0.743617 0.070 Uiso 1 1 calc R U . . .
C41 C 0.1944(5) 0.7694(7) 0.6067(5) 0.112(3) Uani 1 1 d . . . . .
H41 H 0.133830 0.761644 0.577435 0.134 Uiso 1 1 calc R U . . .
C42 C 0.2819(5) 0.7809(6) 0.5720(4) 0.0852(18) Uani 1 1 d . . . . .
H42 H 0.296916 0.809618 0.531566 0.102 Uiso 1 1 calc R U . . .
C43 C 0.4503(4) 0.7883(4) 0.5894(3) 0.0591(12) Uani 1 1 d . . . . .
H43A H 0.452765 0.818263 0.547658 0.071 Uiso 1 1 calc R U . . .
H43B H 0.475548 0.732049 0.567980 0.071 Uiso 1 1 calc R U . . .
C44 C 0.5160(3) 0.8707(3) 0.6687(3) 0.0531(10) Uani 1 1 d . . . . .
H44A H 0.588313 0.897373 0.661672 0.064 Uiso 1 1 calc R U . . .
H44B H 0.494796 0.929923 0.688901 0.064 Uiso 1 1 calc R U . . .
C45 C 0.5802(3) 0.8744(3) 0.7973(3) 0.0479(10) Uani 1 1 d . . . . .
H45A H 0.567254 0.932029 0.839454 0.057 Uiso 1 1 calc R U . . .
H45B H 0.648024 0.904366 0.782714 0.057 Uiso 1 1 calc R U . . .
C46 C 0.5767(3) 0.7959(3) 0.8300(3) 0.0465(10) Uani 1 1 d . . . . .
H46A H 0.592297 0.739704 0.788674 0.056 Uiso 1 1 calc R U . . .
H46B H 0.627368 0.829269 0.881649 0.056 Uiso 1 1 calc R U . . .
C47 C 0.4637(3) 0.6736(3) 0.8755(2) 0.0433(9) Uani 1 1 d . . . . .
H47A H 0.521879 0.697533 0.919397 0.052 Uiso 1 1 calc R U . . .
H47B H 0.460877 0.609570 0.829189 0.052 Uiso 1 1 calc R U . . .
C48 C 0.3669(3) 0.6518(3) 0.9090(2) 0.0463(9) Uani 1 1 d . . . . .
H48A H 0.352431 0.592255 0.925151 0.056 Uiso 1 1 calc R U . . .
H48B H 0.372840 0.713892 0.958916 0.056 Uiso 1 1 calc R U . . .
I1 I 0.000000 0.500000 1.000000 0.04796(11) Uani 1 2 d S . P . .
I2A I 0.16919(13) 0.44463(14) 1.01397(11) 0.0937(6) Uani 0.65 1 d . . P . .
I2B I 0.17451(15) 0.43988(11) 1.00907(9) 0.0318(3) Uani 0.35 1 d . . P . .
O19 O 0.5161(3) 1.1091(3) 0.8135(2) 0.0766(10) Uani 1 1 d . . . . .
H19A H 0.484038 1.093913 0.849680 0.115 Uiso 1 1 calc R U . . .
C49 C 0.6653(7) 1.2333(6) 0.7927(5) 0.116(3) Uani 1 1 d . . . . .
H49A H 0.622577 1.243805 0.755844 0.174 Uiso 1 1 calc R U . . .
H49B H 0.686261 1.177413 0.759772 0.174 Uiso 1 1 calc R U . . .
H49C H 0.725930 1.298298 0.821608 0.174 Uiso 1 1 calc R U . . .
C50 C 0.6072(6) 1.2037(5) 0.8537(4) 0.0880(19) Uani 1 1 d . . . . .
H50A H 0.650431 1.192945 0.890782 0.106 Uiso 1 1 calc R U . . .
H50B H 0.588248 1.261294 0.888236 0.106 Uiso 1 1 calc R U . . .
H2 H 0.241(4) 0.469(4) 0.496(3) 0.051(17) Uiso 1 1 d . . . . .

loop_
_atom_site_aniso_label
_atom_site_aniso_U_11
_atom_site_aniso_U_22
_atom_site_aniso_U_33
_atom_site_aniso_U_23
_atom_site_aniso_U_13
_atom_site_aniso_U_12
Pr1 0.02762(11) 0.02582(10) 0.02704(11) 0.00828(8) 0.00325(7) 0.01215(8)
P1 0.0273(4) 0.0232(4) 0.0314(4) 0.0096(3) 0.0053(3) 0.0115(3)
P2 0.0245(4) 0.0257(4) 0.0339(4) 0.0100(3) 0.0026(3) 0.0102(3)
P3 0.0265(4) 0.0274(4) 0.0267(4) 0.0091(3) 0.0049(3) 0.0126(3)
O1 0.0296(12) 0.0393(14) 0.0432(14) 0.0098(11) 0.0062(11) 0.0147(11)
O2 0.073(2) 0.083(2) 0.0487(17) 0.0267(16) 0.0042(15) 0.0554(19)
O3 0.0545(17) 0.0464(16) 0.0471(16) 0.0272(13) -0.0004(13) 0.0113(13)
O4 0.0374(14) 0.0396(14) 0.0378(14) 0.0143(11) 0.0084(11) 0.0069(11)
O5 0.0343(13) 0.0377(13) 0.0331(13) 0.0094(11) 0.0015(10) 0.0173(11)
O6 0.0431(14) 0.0452(14) 0.0433(14) 0.0246(12) 0.0171(12) 0.0237(12)
O7 0.0369(13) 0.0280(12) 0.0368(13) 0.0064(10) 0.0037(10) 0.0151(10)
O8 0.0324(12) 0.0265(12) 0.0378(13) 0.0119(10) 0.0011(10) 0.0110(10)
O9 0.0278(12) 0.0348(13) 0.0415(13) 0.0196(11) 0.0083(10) 0.0141(10)
O10 0.0281(12) 0.0267(11) 0.0358(13) 0.0080(10) 0.0031(10) 0.0118(9)
O11 0.0291(12) 0.0301(12) 0.0397(14) 0.0056(10) 0.0052(10) 0.0087(10)
O12 0.0287(12) 0.0315(13) 0.0568(16) 0.0199(12) 0.0001(11) 0.0115(10)
O13 0.0284(12) 0.0279(12) 0.0316(12) 0.0097(10) 0.0015(9) 0.0121(10)
O14 0.0299(14) 0.0384(14) 0.0362(14) 0.0167(11) 0.0026(11) 0.0119(12)
O15 0.0335(12) 0.0319(12) 0.0306(12) 0.0123(10) 0.0087(10) 0.0167(10)
O16 0.0281(12) 0.0314(12) 0.0313(12) 0.0081(10) 0.0077(9) 0.0112(10)
O17 0.0290(12) 0.0339(12) 0.0272(12) 0.0091(10) 0.0047(9) 0.0128(10)
O18 0.0393(13) 0.0305(12) 0.0302(12) 0.0096(10) 0.0045(10) 0.0193(10)
C1 0.0290(17) 0.0305(17) 0.0353(18) 0.0091(14) 0.0039(14) 0.0156(14)
C2 0.0348(19) 0.0394(19) 0.043(2) 0.0165(16) 0.0049(16) 0.0187(16)
C3 0.050(2) 0.037(2) 0.056(2) 0.0142(18) 0.0103(19) 0.0284(18)
C4 0.054(2) 0.044(2) 0.055(3) 0.0099(19) 0.019(2) 0.028(2)
C5 0.042(2) 0.047(2) 0.044(2) 0.0151(18) 0.0148(17) 0.0216(18)
C6 0.0283(17) 0.0348(18) 0.041(2) 0.0142(16) 0.0041(15) 0.0113(15)
C7 0.052(2) 0.044(2) 0.043(2) 0.0226(18) 0.0064(18) 0.0268(18)
C8 0.075(3) 0.090(4) 0.065(3) 0.040(3) 0.004(3) 0.044(3)
C9 0.080(3) 0.055(3) 0.061(3) 0.031(2) 0.018(3) 0.023(2)
C10 0.0344(19) 0.045(2) 0.060(2) 0.0316(19) 0.0193(18) 0.0187(17)
C11 0.047(2) 0.037(2) 0.074(3) 0.018(2) 0.015(2) 0.0120(18)
C12 0.067(3) 0.067(3) 0.070(3) 0.043(3) 0.024(3) 0.021(2)
C13 0.0326(17) 0.0233(16) 0.0370(18) 0.0122(14) -0.0014(14) 0.0080(14)
C14 0.039(2) 0.0341(18) 0.045(2) 0.0211(16) 0.0054(16) 0.0128(16)
C15 0.044(2) 0.042(2) 0.066(3) 0.028(2) 0.005(2) 0.0062(18)
C16 0.063(3) 0.030(2) 0.072(3) 0.014(2) -0.004(2) 0.000(2)
C17 0.066(3) 0.032(2) 0.050(2) 0.0053(18) -0.001(2) 0.016(2)
C18 0.044(2) 0.0325(18) 0.040(2) 0.0106(16) 0.0003(16) 0.0164(16)
C19 0.039(2) 0.050(2) 0.043(2) 0.0251(18) 0.0103(17) 0.0157(18)
C20 0.044(2) 0.088(4) 0.063(3) 0.050(3) 0.016(2) 0.016(2)
C21 0.061(3) 0.085(3) 0.052(3) 0.026(2) 0.015(2) 0.047(3)
C22 0.046(2) 0.043(2) 0.041(2) 0.0057(17) 0.0087(17) 0.0239(18)
C23 0.057(3) 0.059(3) 0.042(2) 0.012(2) 0.013(2) 0.020(2)
C24 0.079(4) 0.071(3) 0.076(3) 0.013(3) 0.019(3) 0.052(3)
C25 0.0358(18) 0.0302(17) 0.0326(18) 0.0119(14) 0.0051(14) 0.0191(15)
C26 0.0369(19) 0.0361(19) 0.045(2) 0.0163(16) 0.0047(16) 0.0187(16)
C27 0.043(2) 0.054(2) 0.048(2) 0.0208(19) -0.0014(18) 0.0240(19)
C28 0.059(3) 0.057(2) 0.041(2) 0.0250(19) 0.0051(19) 0.030(2)
C29 0.048(2) 0.048(2) 0.045(2) 0.0260(18) 0.0123(17) 0.0260(18)
C30 0.0381(19) 0.0320(18) 0.042(2) 0.0173(16) 0.0071(16) 0.0180(15)
C31 0.038(2) 0.049(2) 0.054(2) 0.0270(19) 0.0097(17) 0.0223(18)
C32 0.038(2) 0.063(3) 0.081(3) 0.032(3) 0.007(2) 0.018(2)
C33 0.051(2) 0.065(3) 0.054(3) 0.022(2) 0.020(2) 0.032(2)
C34 0.035(2) 0.044(2) 0.061(3) 0.034(2) 0.0041(18) 0.0110(17)
C35 0.039(2) 0.074(3) 0.089(4) 0.051(3) 0.016(2) 0.019(2)
C36 0.058(3) 0.044(2) 0.073(3) 0.019(2) -0.017(2) 0.004(2)
C37 0.061(3) 0.052(2) 0.063(3) 0.035(2) 0.040(2) 0.031(2)
C38 0.038(2) 0.039(2) 0.069(3) 0.015(2) 0.025(2) 0.0126(17)
C39 0.030(2) 0.065(3) 0.056(3) -0.002(2) -0.0052(18) 0.027(2)
C40 0.064(3) 0.057(3) 0.052(3) 0.013(2) -0.003(2) 0.033(2)
C41 0.090(5) 0.208(9) 0.120(6) 0.127(6) 0.029(4) 0.086(5)
C42 0.099(4) 0.137(5) 0.068(3) 0.069(4) 0.016(3) 0.071(4)
C43 0.071(3) 0.066(3) 0.046(2) 0.032(2) 0.018(2) 0.025(2)
C44 0.048(2) 0.049(2) 0.063(3) 0.032(2) 0.018(2) 0.0115(19)
C45 0.0316(19) 0.046(2) 0.046(2) 0.0074(18) 0.0052(17) 0.0059(17)
C46 0.0272(18) 0.051(2) 0.046(2) 0.0055(18) 0.0011(16) 0.0144(17)
C47 0.051(2) 0.046(2) 0.039(2) 0.0152(17) 0.0010(17) 0.0277(19)
C48 0.070(3) 0.046(2) 0.036(2) 0.0214(18) 0.0101(19) 0.033(2)
I1 0.03863(19) 0.0641(2) 0.0545(2) 0.0419(2) 0.01104(16) 0.01679(17)
I2A 0.0529(7) 0.1288(11) 0.1443(12) 0.0999(9) 0.0214(7) 0.0389(7)
I2B 0.0323(8) 0.0358(6) 0.0387(6) 0.0260(5) 0.0070(5) 0.0148(5)
O19 0.107(3) 0.073(2) 0.063(2) 0.0383(19) 0.034(2) 0.037(2)
C49 0.126(6) 0.106(6) 0.117(6) 0.059(5) 0.052(5) 0.033(5)
C50 0.123(5) 0.067(4) 0.072(4) 0.035(3) 0.033(4) 0.029(4)

loop_
_atom_type_symbol
_atom_type_description
_atom_type_scat_dispersion_real
_atom_type_scat_dispersion_imag
_atom_type_scat_source
C C 0.0033 0.0016 'International Tables Vol C Tables 4.2.6.8 and 6.1.1.4'
H H 0.0000 0.0000 'International Tables Vol C Tables 4.2.6.8 and 6.1.1.4'
I I -0.4742 1.8119 'International Tables Vol C Tables 4.2.6.8 and 6.1.1.4'
O O 0.0106 0.0060 'International Tables Vol C Tables 4.2.6.8 and 6.1.1.4'
P P 0.1023 0.0942 'International Tables Vol C Tables 4.2.6.8 and 6.1.1.4'
Pr Pr -0.2180 2.8214 'International Tables Vol C Tables 4.2.6.8 and 6.1.1.4'

loop_
_geom_angle_atom_site_label_1
_geom_angle_atom_site_label_2
_geom_angle_atom_site_label_3
_geom_angle
_geom_angle_site_symmetry_1
_geom_angle_site_symmetry_3
_geom_angle_publ_flag
O2 Pr1 O1 61.72(10) . . ?
O2 Pr1 O3 60.80(10) . . ?
O2 Pr1 O4 105.28(10) . . ?
O2 Pr1 O5 145.33(9) . . ?
O3 Pr1 O1 120.54(9) . . ?
O3 Pr1 O5 121.34(8) . . ?
O4 Pr1 O1 151.51(8) . . ?
O4 Pr1 O3 61.07(8) . . ?
O4 Pr1 O5 60.86(8) . . ?
O5 Pr1 O1 114.07(8) . . ?
O6 Pr1 O1 61.85(8) . . ?
O6 Pr1 O2 123.39(9) . . ?
O6 Pr1 O3 169.74(9) . . ?
O6 Pr1 O4 122.36(8) . . ?
O6 Pr1 O5 61.55(8) . . ?
O7 Pr1 O1 76.48(8) . . ?
O7 Pr1 O2 73.10(9) . . ?
O7 Pr1 O3 100.22(9) . . ?
O7 Pr1 O4 75.38(8) . . ?
O7 Pr1 O5 72.60(8) . . ?
O7 Pr1 O6 90.04(8) . . ?
O7 Pr1 O11 141.28(8) . . ?
O7 Pr1 O15 141.69(8) . . ?
O11 Pr1 O1 69.33(8) . . ?
O11 Pr1 O2 75.03(10) . . ?
O11 Pr1 O3 82.59(9) . . ?
O11 Pr1 O4 134.87(8) . . ?
O11 Pr1 O5 138.29(8) . . ?
O11 Pr1 O6 89.50(9) . . ?
O15 Pr1 O1 132.25(8) . . ?
O15 Pr1 O2 138.60(9) . . ?
O15 Pr1 O3 86.03(9) . . ?
O15 Pr1 O4 74.96(8) . . ?
O15 Pr1 O5 72.00(8) . . ?
O15 Pr1 O6 85.79(8) . . ?
O15 Pr1 O11 76.83(8) . . ?
O7 P1 O9 111.52(14) . . ?
O7 P1 O10 102.45(13) . . ?
O8 P1 O7 115.23(14) . . ?
O8 P1 O9 111.13(14) . . ?
O8 P1 O10 112.32(13) . . ?
O9 P1 O10 103.24(13) . . ?
O11 P2 O12 116.93(15) . . ?
O11 P2 O13 105.33(14) . . ?
O11 P2 O14 111.59(15) . . ?
O11 P2 H2 101.7(16) . . ?
O12 P2 O13 107.68(13) . . ?
O12 P2 O14 107.56(16) . . ?
O12 P2 H2 125.1(16) . . ?
O13 P2 H2 97.0(16) . . ?
O14 P2 O13 107.29(14) . . ?
O14 P2 H2 17.7(15) . . ?
O15 P3 O16 107.62(13) . . ?
O15 P3 O17 116.49(13) . . ?
O15 P3 O18 110.06(13) . . ?
O16 P3 O18 106.93(13) . . ?
O17 P3 O16 110.64(13) . . ?
O17 P3 O18 104.73(13) . . ?
C38 O1 Pr1 112.3(2) . . ?
C38 O1 C39 114.6(3) . . ?
C39 O1 Pr1 116.1(2) . . ?
C40 O2 Pr1 118.1(3) . . ?
C41 O2 Pr1 120.3(3) . . ?
C41 O2 C40 119.6(4) . . ?
C42 O3 Pr1 121.1(3) . . ?
C42 O3 C43 113.3(4) . . ?
C43 O3 Pr1 117.4(2) . . ?
C44 O4 Pr1 120.2(2) . . ?
C44 O4 C45 115.2(3) . . ?
C45 O4 Pr1 118.6(2) . . ?
C46 O5 Pr1 118.5(2) . . ?
C47 O5 Pr1 113.2(2) . . ?
C47 O5 C46 110.7(3) . . ?
C37 O6 Pr1 120.2(2) . . ?
C48 O6 Pr1 121.3(2) . . ?
C48 O6 C37 109.7(3) . . ?
P1 O7 Pr1 152.43(15) . . ?
P1 O9 H9 109.5 . . ?
C1 O10 P1 126.2(2) . . ?
P2 O11 Pr1 155.08(15) . . ?
P2 O12 H12 109.5 . . ?
C13 O13 P2 127.1(2) . . ?
P2 O14 H2 113(5) . . ?
P3 O15 Pr1 152.84(14) . . ?
P3 O16 H16 109.5 . . ?
C25 O18 P3 124.3(2) . . ?
O10 C1 C2 118.2(3) . . ?
C6 C1 O10 118.1(3) . . ?
C6 C1 C2 123.4(3) . . ?
C1 C2 C7 122.1(3) . . ?
C3 C2 C1 116.6(3) . . ?
C3 C2 C7 121.1(3) . . ?
C2 C3 H3 119.5 . . ?
C4 C3 C2 121.0(4) . . ?
C4 C3 H3 119.5 . . ?
C3 C4 H4 119.6 . . ?
C5 C4 C3 120.7(4) . . ?
C5 C4 H4 119.6 . . ?
C4 C5 H5 119.4 . . ?
C4 C5 C6 121.1(4) . . ?
C6 C5 H5 119.4 . . ?
C1 C6 C10 120.6(3) . . ?
C5 C6 C1 117.0(3) . . ?
C5 C6 C10 122.1(3) . . ?
C2 C7 H7 107.6 . . ?
C2 C7 C8 109.8(4) . . ?
C2 C7 C9 112.9(4) . . ?
C8 C7 H7 107.6 . . ?
C9 C7 H7 107.6 . . ?
C9 C7 C8 111.2(4) . . ?
C7 C8 H8A 109.5 . . ?
C7 C8 H8B 109.5 . . ?
C7 C8 H8C 109.5 . . ?
H8A C8 H8B 109.5 . . ?
H8A C8 H8C 109.5 . . ?
H8B C8 H8C 109.5 . . ?
C7 C9 H9A 109.5 . . ?
C7 C9 H9B 109.5 . . ?
C7 C9 H9C 109.5 . . ?
H9A C9 H9B 109.5 . . ?
H9A C9 H9C 109.5 . . ?
H9B C9 H9C 109.5 . . ?
C6 C10 H10 107.8 . . ?
C6 C10 C11 108.7(3) . . ?
C6 C10 C12 114.4(4) . . ?
C11 C10 H10 107.8 . . ?
C11 C10 C12 110.0(4) . . ?
C12 C10 H10 107.8 . . ?
C10 C11 H11A 109.5 . . ?
C10 C11 H11B 109.5 . . ?
C10 C11 H11C 109.5 . . ?
H11A C11 H11B 109.5 . . ?
H11A C11 H11C 109.5 . . ?
H11B C11 H11C 109.5 . . ?
C10 C12 H12A 109.5 . . ?
C10 C12 H12B 109.5 . . ?
C10 C12 H12C 109.5 . . ?
H12A C12 H12B 109.5 . . ?
H12A C12 H12C 109.5 . . ?
H12B C12 H12C 109.5 . . ?
O13 C13 C14 117.1(3) . . ?
C18 C13 O13 119.5(3) . . ?
C18 C13 C14 123.0(3) . . ?
C13 C14 C19 122.3(3) . . ?
C15 C14 C13 116.7(4) . . ?
C15 C14 C19 120.9(4) . . ?
C14 C15 H15 119.3 . . ?
C16 C15 C14 121.5(4) . . ?
C16 C15 H15 119.3 . . ?
C15 C16 H16A 119.8 . . ?
C17 C16 C15 120.3(4) . . ?
C17 C16 H16A 119.8 . . ?
C16 C17 H17 119.2 . . ?
C16 C17 C18 121.5(4) . . ?
C18 C17 H17 119.2 . . ?
C13 C18 C17 116.6(4) . . ?
C13 C18 C22 122.7(3) . . ?
C17 C18 C22 120.6(4) . . ?
C14 C19 H19 107.6 . . ?
C14 C19 C20 111.9(4) . . ?
C14 C19 C21 112.2(3) . . ?
C20 C19 H19 107.6 . . ?
C21 C19 H19 107.6 . . ?
C21 C19 C20 109.8(4) . . ?
C19 C20 H20A 109.5 . . ?
C19 C20 H20B 109.5 . . ?
C19 C20 H20C 109.5 . . ?
H20A C20 H20B 109.5 . . ?
H20A C20 H20C 109.5 . . ?
H20B C20 H20C 109.5 . . ?
C19 C21 H21A 109.5 . . ?
C19 C21 H21B 109.5 . . ?
C19 C21 H21C 109.5 . . ?
H21A C21 H21B 109.5 . . ?
H21A C21 H21C 109.5 . . ?
H21B C21 H21C 109.5 . . ?
C18 C22 H22 107.7 . . ?
C18 C22 C23 111.8(3) . . ?
C18 C22 C24 111.8(4) . . ?
C23 C22 H22 107.7 . . ?
C23 C22 C24 110.0(4) . . ?
C24 C22 H22 107.7 . . ?
C22 C23 H23A 109.5 . . ?
C22 C23 H23B 109.5 . . ?
C22 C23 H23C 109.5 . . ?
H23A C23 H23B 109.5 . . ?
H23A C23 H23C 109.5 . . ?
H23B C23 H23C 109.5 . . ?
C22 C24 H24A 109.5 . . ?
C22 C24 H24B 109.5 . . ?
C22 C24 H24C 109.5 . . ?
H24A C24 H24B 109.5 . . ?
H24A C24 H24C 109.5 . . ?
H24B C24 H24C 109.5 . . ?
C26 C25 O18 119.0(3) . . ?
C26 C25 C30 122.6(3) . . ?
C30 C25 O18 118.2(3) . . ?
C25 C26 C31 120.6(3) . . ?
C27 C26 C25 117.2(4) . . ?
C27 C26 C31 121.8(3) . . ?
C26 C27 H27 119.3 . . ?
C28 C27 C26 121.4(4) . . ?
C28 C27 H27 119.3 . . ?
C27 C28 H28 120.0 . . ?
C29 C28 C27 119.9(4) . . ?
C29 C28 H28 120.0 . . ?
C28 C29 H29 119.5 . . ?
C28 C29 C30 121.1(4) . . ?
C30 C29 H29 119.5 . . ?
C25 C30 C34 120.7(3) . . ?
C29 C30 C25 117.5(3) . . ?
C29 C30 C34 121.7(3) . . ?
C26 C31 H31 108.2 . . ?
C32 C31 C26 113.6(4) . . ?
C32 C31 H31 108.2 . . ?
C32 C31 C33 109.6(4) . . ?
C33 C31 C26 109.0(3) . . ?
C33 C31 H31 108.2 . . ?
C31 C32 H32A 109.5 . . ?
C31 C32 H32B 109.5 . . ?
C31 C32 H32C 109.5 . . ?
H32A C32 H32B 109.5 . . ?
H32A C32 H32C 109.5 . . ?
H32B C32 H32C 109.5 . . ?
C31 C33 H33A 109.5 . . ?
C31 C33 H33B 109.5 . . ?
C31 C33 H33C 109.5 . . ?
H33A C33 H33B 109.5 . . ?
H33A C33 H33C 109.5 . . ?
H33B C33 H33C 109.5 . . ?
C30 C34 H34 107.8 . . ?
C30 C34 C35 113.1(4) . . ?
C30 C34 C36 110.1(3) . . ?
C35 C34 H34 107.8 . . ?
C36 C34 H34 107.8 . . ?
C36 C34 C35 110.0(4) . . ?
C34 C35 H35A 109.5 . . ?
C34 C35 H35B 109.5 . . ?
C34 C35 H35C 109.5 . . ?
H35A C35 H35B 109.5 . . ?
H35A C35 H35C 109.5 . . ?
H35B C35 H35C 109.5 . . ?
C34 C36 H36A 109.5 . . ?
C34 C36 H36B 109.5 . . ?
C34 C36 H36C 109.5 . . ?
H36A C36 H36B 109.5 . . ?
H36A C36 H36C 109.5 . . ?
H36B C36 H36C 109.5 . . ?
O6 C37 H37A 109.9 . . ?
O6 C37 H37B 109.9 . . ?
O6 C37 C38 108.9(3) . . ?
H37A C37 H37B 108.3 . . ?
C38 C37 H37A 109.9 . . ?
C38 C37 H37B 109.9 . . ?
O1 C38 C37 106.6(3) . . ?
O1 C38 H38A 110.4 . . ?
O1 C38 H38B 110.4 . . ?
C37 C38 H38A 110.4 . . ?
C37 C38 H38B 110.4 . . ?
H38A C38 H38B 108.6 . . ?
O1 C39 H39A 110.6 . . ?
O1 C39 H39B 110.6 . . ?
O1 C39 C40 105.9(3) . . ?
H39A C39 H39B 108.7 . . ?
C40 C39 H39A 110.6 . . ?
C40 C39 H39B 110.6 . . ?
O2 C40 C39 109.4(4) . . ?
O2 C40 H40 125.3 . . ?
C39 C40 H40 125.3 . . ?
O2 C41 H41 120.9 . . ?
O2 C41 C42 118.1(5) . . ?
C42 C41 H41 120.9 . . ?
O3 C42 H42 123.2 . . ?
C41 C42 O3 113.5(5) . . ?
C41 C42 H42 123.2 . . ?
O3 C43 H43A 109.7 . . ?
O3 C43 H43B 109.7 . . ?
O3 C43 C44 109.7(4) . . ?
H43A C43 H43B 108.2 . . ?
C44 C43 H43A 109.7 . . ?
C44 C43 H43B 109.7 . . ?
O4 C44 C43 105.1(3) . . ?
O4 C44 H44A 110.7 . . ?
O4 C44 H44B 110.7 . . ?
C43 C44 H44A 110.7 . . ?
C43 C44 H44B 110.7 . . ?
H44A C44 H44B 108.8 . . ?
O4 C45 H45A 110.3 . . ?
O4 C45 H45B 110.3 . . ?
O4 C45 C46 106.9(3) . . ?
H45A C45 H45B 108.6 . . ?
C46 C45 H45A 110.3 . . ?
C46 C45 H45B 110.3 . . ?
O5 C46 C45 106.9(3) . . ?
O5 C46 H46A 110.4 . . ?
O5 C46 H46B 110.4 . . ?
C45 C46 H46A 110.4 . . ?
C45 C46 H46B 110.4 . . ?
H46A C46 H46B 108.6 . . ?
O5 C47 H47A 110.3 . . ?
O5 C47 H47B 110.3 . . ?
O5 C47 C48 107.0(3) . . ?
H47A C47 H47B 108.6 . . ?
C48 C47 H47A 110.3 . . ?
C48 C47 H47B 110.3 . . ?
O6 C48 C47 108.8(3) . . ?
O6 C48 H48A 109.9 . . ?
O6 C48 H48B 109.9 . . ?
C47 C48 H48A 109.9 . . ?
C47 C48 H48B 109.9 . . ?
H48A C48 H48B 108.3 . . ?
I2A I1 I2A 180.0 . 2_567 ?
I2A I1 I2B 178.33(6) 2_567 . ?
I2A I1 I2B 1.67(6) . . ?
I2A I1 I2B 1.67(6) 2_567 2_567 ?
I2A I1 I2B 178.33(6) . 2_567 ?
I2B I1 I2B 180.0 2_567 . ?
C50 O19 H19A 109.5 . . ?
H49A C49 H49B 109.5 . . ?
H49A C49 H49C 109.5 . . ?
H49B C49 H49C 109.5 . . ?
C50 C49 H49A 109.5 . . ?
C50 C49 H49B 109.5 . . ?
C50 C49 H49C 109.5 . . ?
O19 C50 C49 111.2(6) . . ?
O19 C50 H50A 109.4 . . ?
O19 C50 H50B 109.4 . . ?
C49 C50 H50A 109.4 . . ?
C49 C50 H50B 109.4 . . ?
H50A C50 H50B 108.0 . . ?

loop_
_geom_bond_atom_site_label_1
_geom_bond_atom_site_label_2
_geom_bond_distance
_geom_bond_site_symmetry_2
_geom_bond_publ_flag
Pr1 O1 2.649(2) . ?
Pr1 O2 2.608(3) . ?
Pr1 O3 2.627(3) . ?
Pr1 O4 2.620(2) . ?
Pr1 O5 2.645(2) . ?
Pr1 O6 2.584(2) . ?
Pr1 O7 2.315(2) . ?
Pr1 O11 2.410(2) . ?
Pr1 O15 2.361(2) . ?
P1 O7 1.501(2) . ?
P1 O8 1.497(2) . ?
P1 O9 1.563(2) . ?
P1 O10 1.602(2) . ?
P2 O11 1.486(2) . ?
P2 O12 1.508(2) . ?
P2 O13 1.594(2) . ?
P2 O14 1.554(3) . ?
P2 H2 1.89(5) . ?
P3 O15 1.492(2) . ?
P3 O16 1.564(2) . ?
P3 O17 1.507(2) . ?
P3 O18 1.603(2) . ?
O1 C38 1.424(5) . ?
O1 C39 1.444(5) . ?
O2 C40 1.400(6) . ?
O2 C41 1.346(7) . ?
O3 C42 1.418(6) . ?
O3 C43 1.439(6) . ?
O4 C44 1.421(5) . ?
O4 C45 1.430(5) . ?
O5 C46 1.437(5) . ?
O5 C47 1.429(5) . ?
O6 C37 1.444(5) . ?
O6 C48 1.438(5) . ?
O9 H9 0.8400 . ?
O10 C1 1.401(4) . ?
O12 H12 0.8400 . ?
O13 C13 1.402(4) . ?
O14 H2 0.62(5) . ?
O16 H16 0.8400 . ?
O18 C25 1.405(4) . ?
C1 C2 1.401(5) . ?
C1 C6 1.398(5) . ?
C2 C3 1.399(5) . ?
C2 C7 1.515(5) . ?
C3 H3 0.9500 . ?
C3 C4 1.381(6) . ?
C4 H4 0.9500 . ?
C4 C5 1.374(6) . ?
C5 H5 0.9500 . ?
C5 C6 1.393(5) . ?
C6 C10 1.516(5) . ?
C7 H7 1.0000 . ?
C7 C8 1.535(6) . ?
C7 C9 1.517(6) . ?
C8 H8A 0.9800 . ?
C8 H8B 0.9800 . ?
C8 H8C 0.9800 . ?
C9 H9A 0.9800 . ?
C9 H9B 0.9800 . ?
C9 H9C 0.9800 . ?
C10 H10 1.0000 . ?
C10 C11 1.518(6) . ?
C10 C12 1.523(6) . ?
C11 H11A 0.9800 . ?
C11 H11B 0.9800 . ?
C11 H11C 0.9800 . ?
C12 H12A 0.9800 . ?
C12 H12B 0.9800 . ?
C12 H12C 0.9800 . ?
C13 C14 1.407(5) . ?
C13 C18 1.399(5) . ?
C14 C15 1.394(6) . ?
C14 C19 1.517(5) . ?
C15 H15 0.9500 . ?
C15 C16 1.377(7) . ?
C16 H16A 0.9500 . ?
C16 C17 1.371(7) . ?
C17 H17 0.9500 . ?
C17 C18 1.402(6) . ?
C18 C22 1.521(6) . ?
C19 H19 1.0000 . ?
C19 C20 1.537(6) . ?
C19 C21 1.529(6) . ?
C20 H20A 0.9800 . ?
C20 H20B 0.9800 . ?
C20 H20C 0.9800 . ?
C21 H21A 0.9800 . ?
C21 H21B 0.9800 . ?
C21 H21C 0.9800 . ?
C22 H22 1.0000 . ?
C22 C23 1.525(6) . ?
C22 C24 1.536(6) . ?
C23 H23A 0.9800 . ?
C23 H23B 0.9800 . ?
C23 H23C 0.9800 . ?
C24 H24A 0.9800 . ?
C24 H24B 0.9800 . ?
C24 H24C 0.9800 . ?
C25 C26 1.394(5) . ?
C25 C30 1.394(5) . ?
C26 C27 1.389(6) . ?
C26 C31 1.528(5) . ?
C27 H27 0.9500 . ?
C27 C28 1.380(6) . ?
C28 H28 0.9500 . ?
C28 C29 1.379(6) . ?
C29 H29 0.9500 . ?
C29 C30 1.390(5) . ?
C30 C34 1.512(5) . ?
C31 H31 1.0000 . ?
C31 C32 1.522(6) . ?
C31 C33 1.524(6) . ?
C32 H32A 0.9800 . ?
C32 H32B 0.9800 . ?
C32 H32C 0.9800 . ?
C33 H33A 0.9800 . ?
C33 H33B 0.9800 . ?
C33 H33C 0.9800 . ?
C34 H34 1.0000 . ?
C34 C35 1.534(6) . ?
C34 C36 1.515(6) . ?
C35 H35A 0.9800 . ?
C35 H35B 0.9800 . ?
C35 H35C 0.9800 . ?
C36 H36A 0.9800 . ?
C36 H36B 0.9800 . ?
C36 H36C 0.9800 . ?
C37 H37A 0.9900 . ?
C37 H37B 0.9900 . ?
C37 C38 1.482(7) . ?
C38 H38A 0.9900 . ?
C38 H38B 0.9900 . ?
C39 H39A 0.9900 . ?
C39 H39B 0.9900 . ?
C39 C40 1.479(7) . ?
C40 H40 0.9500 . ?
C41 H41 0.9500 . ?
C41 C42 1.383(9) . ?
C42 H42 0.9500 . ?
C43 H43A 0.9900 . ?
C43 H43B 0.9900 . ?
C43 C44 1.479(7) . ?
C44 H44A 0.9900 . ?
C44 H44B 0.9900 . ?
C45 H45A 0.9900 . ?
C45 H45B 0.9900 . ?
C45 C46 1.481(6) . ?
C46 H46A 0.9900 . ?
C46 H46B 0.9900 . ?
C47 H47A 0.9900 . ?
C47 H47B 0.9900 . ?
C47 C48 1.484(6) . ?
C48 H48A 0.9900 . ?
C48 H48B 0.9900 . ?
I1 I2A 2.8758(17) . ?
I1 I2A 2.8758(17) 2_567 ?
I1 I2B 2.979(2) . ?
I1 I2B 2.979(2) 2_567 ?
O19 H19A 0.8400 . ?
O19 C50 1.444(8) . ?
C49 H49A 0.9800 . ?
C49 H49B 0.9800 . ?
C49 H49C 0.9800 . ?
C49 C50 1.464(9) . ?
C50 H50A 0.9900 . ?
C50 H50B 0.9900 . ?

loop_
_geom_torsion_atom_site_label_1
_geom_torsion_atom_site_label_2
_geom_torsion_atom_site_label_3
_geom_torsion_atom_site_label_4
_geom_torsion
_geom_torsion_site_symmetry_1
_geom_torsion_site_symmetry_2
_geom_torsion_site_symmetry_3
_geom_torsion_site_symmetry_4
_geom_torsion_publ_flag
Pr1 O1 C38 C37 58.4(3) . . . . ?
Pr1 O1 C39 C40 -47.4(4) . . . . ?
Pr1 O2 C40 C39 -45.5(4) . . . . ?
Pr1 O2 C41 C42 -29.3(10) . . . . ?
Pr1 O3 C42 C41 -12.5(8) . . . . ?
Pr1 O3 C43 C44 -44.4(4) . . . . ?
Pr1 O4 C44 C43 -46.1(4) . . . . ?
Pr1 O4 C45 C46 48.6(4) . . . . ?
Pr1 O5 C46 C45 44.4(4) . . . . ?
Pr1 O5 C47 C48 -56.9(3) . . . . ?
Pr1 O6 C37 C38 29.6(4) . . . . ?
Pr1 O6 C48 C47 -28.6(4) . . . . ?
P1 O10 C1 C2 85.8(4) . . . . ?
P1 O10 C1 C6 -100.3(3) . . . . ?
P2 O13 C13 C14 -96.4(3) . . . . ?
P2 O13 C13 C18 90.3(4) . . . . ?
P3 O18 C25 C26 -94.3(3) . . . . ?
P3 O18 C25 C30 90.0(3) . . . . ?
O1 C39 C40 O2 59.3(4) . . . . ?
O2 C41 C42 O3 26.7(11) . . . . ?
O3 C43 C44 O4 56.2(5) . . . . ?
O4 C45 C46 O5 -57.8(4) . . . . ?
O5 C47 C48 O6 54.5(4) . . . . ?
O6 C37 C38 O1 -56.6(4) . . . . ?
O7 P1 O10 C1 -161.2(3) . . . . ?
O8 P1 O7 Pr1 147.4(3) . . . . ?
O8 P1 O10 C1 -37.0(3) . . . . ?
O9 P1 O7 Pr1 19.5(4) . . . . ?
O9 P1 O10 C1 82.8(3) . . . . ?
O10 P1 O7 Pr1 -90.4(3) . . . . ?
O10 C1 C2 C3 178.0(3) . . . . ?
O10 C1 C2 C7 2.8(5) . . . . ?
O10 C1 C6 C5 -177.7(3) . . . . ?
O10 C1 C6 C10 -3.1(5) . . . . ?
O11 P2 O13 C13 151.9(3) . . . . ?
O12 P2 O11 Pr1 -128.1(3) . . . . ?
O12 P2 O13 C13 26.4(3) . . . . ?
O13 P2 O11 Pr1 112.4(4) . . . . ?
O13 C13 C14 C15 -179.0(3) . . . . ?
O13 C13 C14 C19 -1.6(5) . . . . ?
O13 C13 C18 C17 178.9(3) . . . . ?
O13 C13 C18 C22 2.2(5) . . . . ?
O14 P2 O11 Pr1 -3.7(4) . . . . ?
O14 P2 O13 C13 -89.1(3) . . . . ?
O15 P3 O18 C25 -31.4(3) . . . . ?
O16 P3 O15 Pr1 80.0(3) . . . . ?
O16 P3 O18 C25 85.2(3) . . . . ?
O17 P3 O15 Pr1 -44.8(4) . . . . ?
O17 P3 O18 C25 -157.4(2) . . . . ?
O18 P3 O15 Pr1 -163.8(3) . . . . ?
O18 C25 C26 C27 179.2(3) . . . . ?
O18 C25 C26 C31 -6.9(5) . . . . ?
O18 C25 C30 C29 -179.5(3) . . . . ?
O18 C25 C30 C34 3.9(5) . . . . ?
C1 C2 C3 C4 -1.7(6) . . . . ?
C1 C2 C7 C8 108.4(4) . . . . ?
C1 C2 C7 C9 -127.0(4) . . . . ?
C1 C6 C10 C11 -72.7(4) . . . . ?
C1 C6 C10 C12 163.9(4) . . . . ?
C2 C1 C6 C5 -4.2(5) . . . . ?
C2 C1 C6 C10 170.3(3) . . . . ?
C2 C3 C4 C5 -1.2(7) . . . . ?
C3 C2 C7 C8 -66.6(5) . . . . ?
C3 C2 C7 C9 58.0(5) . . . . ?
C3 C4 C5 C6 1.6(7) . . . . ?
C4 C5 C6 C1 1.0(6) . . . . ?
C4 C5 C6 C10 -173.5(4) . . . . ?
C5 C6 C10 C11 101.6(4) . . . . ?
C5 C6 C10 C12 -21.8(5) . . . . ?
C6 C1 C2 C3 4.6(5) . . . . ?
C6 C1 C2 C7 -170.7(3) . . . . ?
C7 C2 C3 C4 173.6(4) . . . . ?
C13 C14 C15 C16 2.0(6) . . . . ?
C13 C14 C19 C20 -129.1(4) . . . . ?
C13 C14 C19 C21 107.0(4) . . . . ?
C13 C18 C22 C23 -108.2(4) . . . . ?
C13 C18 C22 C24 128.0(4) . . . . ?
C14 C13 C18 C17 6.0(5) . . . . ?
C14 C13 C18 C22 -170.6(3) . . . . ?
C14 C15 C16 C17 1.6(7) . . . . ?
C15 C14 C19 C20 48.2(5) . . . . ?
C15 C14 C19 C21 -75.7(5) . . . . ?
C15 C16 C17 C18 -1.5(7) . . . . ?
C16 C17 C18 C13 -2.2(6) . . . . ?
C16 C17 C18 C22 174.5(4) . . . . ?
C17 C18 C22 C23 75.3(5) . . . . ?
C17 C18 C22 C24 -48.5(5) . . . . ?
C18 C13 C14 C15 -5.9(5) . . . . ?
C18 C13 C14 C19 171.5(3) . . . . ?
C19 C14 C15 C16 -175.5(4) . . . . ?
C25 C26 C27 C28 1.5(6) . . . . ?
C25 C26 C31 C32 169.8(4) . . . . ?
C25 C26 C31 C33 -67.7(4) . . . . ?
C25 C30 C34 C35 -164.2(3) . . . . ?
C25 C30 C34 C36 72.3(4) . . . . ?
C26 C25 C30 C29 5.1(5) . . . . ?
C26 C25 C30 C34 -171.6(3) . . . . ?
C26 C27 C28 C29 2.4(6) . . . . ?
C27 C26 C31 C32 -16.6(5) . . . . ?
C27 C26 C31 C33 105.9(4) . . . . ?
C27 C28 C29 C30 -2.7(6) . . . . ?
C28 C29 C30 C25 -0.9(5) . . . . ?
C28 C29 C30 C34 175.7(4) . . . . ?
C29 C30 C34 C35 19.3(5) . . . . ?
C29 C30 C34 C36 -104.2(4) . . . . ?
C30 C25 C26 C27 -5.3(5) . . . . ?
C30 C25 C26 C31 168.6(3) . . . . ?
C31 C26 C27 C28 -172.3(4) . . . . ?
C37 O6 C48 C47 -176.1(3) . . . . ?
C38 O1 C39 C40 179.0(3) . . . . ?
C39 O1 C38 C37 -166.2(3) . . . . ?
C40 O2 C41 C42 167.3(6) . . . . ?
C41 O2 C40 C39 118.3(6) . . . . ?
C42 O3 C43 C44 104.4(5) . . . . ?
C43 O3 C42 C41 -160.0(6) . . . . ?
C44 O4 C45 C46 -158.7(3) . . . . ?
C45 O4 C44 C43 161.8(4) . . . . ?
C46 O5 C47 C48 167.3(3) . . . . ?
C47 O5 C46 C45 177.7(3) . . . . ?
C48 O6 C37 C38 177.5(3) . . . . ?

loop_
_smtbx_masks_void_nr
_smtbx_masks_void_average_x
_smtbx_masks_void_average_y
_smtbx_masks_void_average_z
_smtbx_masks_void_volume
_smtbx_masks_void_count_electrons
_smtbx_masks_void_content
1 0.500 0.000 0.500 265.9 102.6 '4 CH3CH2OH'
